data_7108240
loop_
_publ_author_name
'Wanfang Li'
'Weizheng Fan'
'Xin Ma'
'Xiaoming Tao'
'Xiaoming Li'
'Xiaomin Xie'
'Zhaoguo Zhang'

_publ_section_title
;
 Ru-catalyzed hydrogenation of 3,5-diketo amides: simultaneous control of
 chemo- and enantioselectivity
;
_journal_name_full 'Chemical Communications'
_journal_page_first 8976
_journal_paper_doi 10.1039/c2cc33695b
_journal_volume 48
_journal_year 2012
_chemical_formula_sum 'C13 H19 N O4'
_chemical_formula_weight 253.29
_chemical_name_systematic
;
?
;
_space_group_IT_number 19
_symmetry_space_group_name_Hall 'P 2ac 2ab'
_symmetry_space_group_name_H-M 'P 21 21 21'
_atom_sites_solution_hydrogens geom
_atom_sites_solution_primary direct
_atom_sites_solution_secondary difmap
_audit_creation_method SHELXL-97
_cell_angle_alpha 90.00
_cell_angle_beta 90.00
_cell_angle_gamma 90.00
_cell_formula_units_Z 4
_cell_length_a 7.7341(4)
_cell_length_b 8.4900(5)
_cell_length_c 20.9282(11)
_cell_measurement_temperature 173(2)
_cell_volume 1374.20(13)
_computing_structure_refinement 'SHELXL-97 (Sheldrick, 2008)'
_computing_structure_solution 'SHELXS-97 (Sheldrick, 2008)'
_diffrn_ambient_temperature 173(2)
_diffrn_measured_fraction_theta_full 0.995
_diffrn_measured_fraction_theta_max 0.993
_diffrn_radiation_monochromator graphite
_diffrn_radiation_source 'fine-focus sealed tube'
_diffrn_radiation_type CuK\a
_diffrn_radiation_wavelength 1.54178
_diffrn_reflns_av_R_equivalents 0.0268
_diffrn_reflns_av_sigmaI/netI 0.0282
_diffrn_reflns_limit_h_max 9
_diffrn_reflns_limit_h_min -6
_diffrn_reflns_limit_k_max 8
_diffrn_reflns_limit_k_min -10
_diffrn_reflns_limit_l_max 25
_diffrn_reflns_limit_l_min -25
_diffrn_reflns_number 7946
_diffrn_reflns_theta_full 67.00
_diffrn_reflns_theta_max 68.33
_diffrn_reflns_theta_min 4.22
_exptl_absorpt_coefficient_mu 0.748
_exptl_crystal_colour colorless
_exptl_crystal_density_diffrn 1.224
_exptl_crystal_density_method 'not measured'
_exptl_crystal_F_000 544
_exptl_crystal_size_max 0.23
_exptl_crystal_size_mid 0.15
_exptl_crystal_size_min 0.08
_refine_diff_density_max 0.339
_refine_diff_density_min -0.168
_refine_diff_density_rms 0.039
_refine_ls_abs_structure_details 'Flack H D (1983), Acta Cryst. A39, 876-881'
_refine_ls_abs_structure_Flack 0.0(2)
_refine_ls_extinction_method none
_refine_ls_goodness_of_fit_ref 1.062
_refine_ls_hydrogen_treatment mixed
_refine_ls_matrix_type full
_refine_ls_number_parameters 163
_refine_ls_number_reflns 2426
_refine_ls_number_restraints 0
_refine_ls_restrained_S_all 1.062
_refine_ls_R_factor_all 0.0411
_refine_ls_R_factor_gt 0.0406
_refine_ls_shift/su_max 0.000
_refine_ls_shift/su_mean 0.000
_refine_ls_structure_factor_coef Fsqd
_refine_ls_weighting_details 'calc w=1/[\s^2^(Fo^2^)+(0.0692P)^2^+0.1776P] where P=(Fo^2^+2Fc^2^)/3'
_refine_ls_weighting_scheme calc
_refine_ls_wR_factor_gt 0.1142
_refine_ls_wR_factor_ref 0.1150
_reflns_number_gt 2376
_reflns_number_total 2426
_reflns_threshold_expression >2sigma(I)
_cod_data_source_file c2cc33695b.txt
_cod_data_source_block (S)-4s
_cod_original_sg_symbol_H-M P212121
_cod_database_code 7108240

loop_
_symmetry_equiv_pos_as_xyz
'x, y, z'
'-x+1/2, -y, z+1/2'
'x+1/2, -y+1/2, -z'
'-x, y+1/2, -z+1/2'

loop_
_atom_site_label
_atom_site_type_symbol
_atom_site_fract_x
_atom_site_fract_y
_atom_site_fract_z
_atom_site_U_iso_or_equiv
_atom_site_adp_type
_atom_site_occupancy
_atom_site_symmetry_multiplicity
_atom_site_calc_flag
_atom_site_refinement_flags
O1 O 0.81000(17) 0.33766(19) 0.04806(6) 0.0622(4) Uani 1 1 d .
N1 N 1.4461(2) 0.4463(2) 0.36918(8) 0.0636(4) Uani 1 1 d .
C1 C 0.6370(3) 0.3352(3) 0.03551(10) 0.0637(5) Uani 1 1 d .
H1A H 0.5873 0.3043 -0.0041 0.076 Uiso 1 1 calc R
O2 O 1.12416(18) 0.3531(3) 0.10330(7) 0.0928(7) Uani 1 1 d .
C2 C 0.5475(2) 0.3820(3) 0.08627(9) 0.0590(5) Uani 1 1 d .
H2A H 0.4254 0.3910 0.0894 0.071 Uiso 1 1 calc R
O3 O 1.19750(17) 0.26375(13) 0.24763(7) 0.0595(3) Uani 1 1 d .
H3A H 1.2911 0.2229 0.2358 0.089 Uiso 1 1 calc R
C3 C 0.6692(2) 0.4157(2) 0.13482(8) 0.0493(4) Uani 1 1 d .
H3B H 0.6445 0.4517 0.1768 0.059 Uiso 1 1 calc R
O4 O 1.5195(2) 0.5831(2) 0.28164(7) 0.0787(5) Uani 1 1 d .
C4 C 0.8264(2) 0.3870(2) 0.11005(7) 0.0440(4) Uani 1 1 d .
C5 C 1.0020(2) 0.3960(2) 0.13491(8) 0.0496(4) Uani 1 1 d .
C6 C 1.0228(2) 0.4622(2) 0.20107(8) 0.0488(4) Uani 1 1 d .
H6A H 0.9303 0.4191 0.2287 0.059 Uiso 1 1 calc R
H6B H 1.0078 0.5779 0.1993 0.059 Uiso 1 1 calc R
C7 C 1.1962(2) 0.42561(18) 0.23096(7) 0.0421(3) Uani 1 1 d .
H7A H 1.2907 0.4476 0.1996 0.051 Uiso 1 1 calc R
C8 C 1.2234(2) 0.5247(2) 0.29117(8) 0.0542(4) Uani 1 1 d .
H8A H 1.1913 0.6353 0.2821 0.065 Uiso 1 1 calc R
H8B H 1.1462 0.4855 0.3254 0.065 Uiso 1 1 calc R
C9 C 1.4078(2) 0.5192(2) 0.31421(8) 0.0531(4) Uani 1 1 d .
C10 C 1.3283(4) 0.3384(3) 0.40329(12) 0.0817(7) Uani 1 1 d .
H10A H 1.3953 0.2472 0.4194 0.098 Uiso 1 1 calc R
H10B H 1.2407 0.2980 0.3730 0.098 Uiso 1 1 calc R
C11 C 1.2396(6) 0.4152(5) 0.45749(14) 0.1218(13) Uani 1 1 d .
H11A H 1.1628 0.3392 0.4784 0.183 Uiso 1 1 calc R
H11B H 1.1714 0.5045 0.4418 0.183 Uiso 1 1 calc R
H11C H 1.3256 0.4529 0.4883 0.183 Uiso 1 1 calc R
C12 C 1.6246(3) 0.4558(4) 0.39308(12) 0.0813(7) Uani 1 1 d .
H12A H 1.6236 0.4540 0.4404 0.098 Uiso 1 1 calc R
H12B H 1.6768 0.5567 0.3793 0.098 Uiso 1 1 calc R
C13 C 1.7332(4) 0.3204(5) 0.36851(17) 0.1108(11) Uani 1 1 d .
H13A H 1.8514 0.3303 0.3849 0.166 Uiso 1 1 calc R
H13B H 1.7351 0.3226 0.3217 0.166 Uiso 1 1 calc R
H13C H 1.6833 0.2205 0.3831 0.166 Uiso 1 1 calc R

loop_
_atom_site_aniso_label
_atom_site_aniso_U_11
_atom_site_aniso_U_22
_atom_site_aniso_U_33
_atom_site_aniso_U_23
_atom_site_aniso_U_13
_atom_site_aniso_U_12
O1 0.0386(6) 0.1027(10) 0.0451(6) -0.0193(6) -0.0008(5) -0.0011(7)
N1 0.0563(9) 0.0821(11) 0.0525(8) 0.0019(8) -0.0080(7) -0.0091(9)
C1 0.0426(9) 0.0917(14) 0.0569(10) -0.0105(9) -0.0124(8) -0.0044(9)
O2 0.0356(7) 0.177(2) 0.0654(8) -0.0485(11) 0.0031(6) 0.0048(9)
C2 0.0333(8) 0.0781(12) 0.0657(11) -0.0024(9) -0.0025(8) 0.0016(8)
O3 0.0528(7) 0.0451(6) 0.0807(9) -0.0008(6) 0.0078(6) 0.0015(5)
C3 0.0373(8) 0.0647(10) 0.0460(8) -0.0016(7) 0.0044(7) 0.0039(8)
O4 0.0713(9) 0.1010(12) 0.0637(8) 0.0025(8) 0.0005(7) -0.0370(9)
C4 0.0373(8) 0.0561(8) 0.0386(7) -0.0029(6) 0.0002(6) -0.0008(7)
C5 0.0334(8) 0.0694(11) 0.0459(8) -0.0105(7) 0.0024(7) 0.0004(8)
C6 0.0400(8) 0.0577(9) 0.0487(8) -0.0111(7) -0.0027(7) 0.0052(7)
C7 0.0367(7) 0.0445(7) 0.0451(7) -0.0032(6) 0.0004(6) -0.0020(7)
C8 0.0536(10) 0.0572(10) 0.0517(9) -0.0088(8) -0.0065(8) 0.0019(8)
C9 0.0528(10) 0.0590(10) 0.0477(9) -0.0087(8) -0.0034(7) -0.0132(8)
C10 0.0946(18) 0.0804(15) 0.0701(13) 0.0044(11) -0.0059(13) -0.0065(14)
C11 0.132(3) 0.152(3) 0.0822(18) -0.011(2) 0.0239(19) -0.023(3)
C12 0.0654(13) 0.1070(19) 0.0715(13) -0.0061(13) -0.0201(11) -0.0032(13)
C13 0.0810(19) 0.145(3) 0.106(2) -0.015(2) -0.0144(17) 0.0228(19)

loop_
_atom_type_symbol
_atom_type_description
_atom_type_scat_dispersion_real
_atom_type_scat_dispersion_imag
_atom_type_scat_source
C C 0.0181 0.0091 'International Tables Vol C Tables 4.2.6.8 and 6.1.1.4'
H H 0.0000 0.0000 'International Tables Vol C Tables 4.2.6.8 and 6.1.1.4'
N N 0.0311 0.0180 'International Tables Vol C Tables 4.2.6.8 and 6.1.1.4'
O O 0.0492 0.0322 'International Tables Vol C Tables 4.2.6.8 and 6.1.1.4'

loop_
_geom_angle_atom_site_label_1
_geom_angle_atom_site_label_2
_geom_angle_atom_site_label_3
_geom_angle
C1 O1 C4 106.15(14)
C9 N1 C12 118.31(18)
C9 N1 C10 124.46(17)
C12 N1 C10 116.7(2)
C2 C1 O1 110.64(17)
C2 C1 H1A 124.7
O1 C1 H1A 124.7
C1 C2 C3 106.77(16)
C1 C2 H2A 126.6
C3 C2 H2A 126.6
C7 O3 H3A 109.5
C4 C3 C2 106.75(15)
C4 C3 H3B 126.6
C2 C3 H3B 126.6
C3 C4 O1 109.68(14)
C3 C4 C5 134.14(14)
O1 C4 C5 116.18(14)
O2 C5 C4 121.14(15)
O2 C5 C6 122.20(15)
C4 C5 C6 116.65(13)
C5 C6 C7 113.53(13)
C5 C6 H6A 108.9
C7 C6 H6A 108.9
C5 C6 H6B 108.9
C7 C6 H6B 108.9
H6A C6 H6B 107.7
O3 C7 C6 107.87(13)
O3 C7 C8 109.23(14)
C6 C7 C8 110.47(13)
O3 C7 H7A 109.7
C6 C7 H7A 109.7
C8 C7 H7A 109.7
C9 C8 C7 112.14(14)
C9 C8 H8A 109.2
C7 C8 H8A 109.2
C9 C8 H8B 109.2
C7 C8 H8B 109.2
H8A C8 H8B 107.9
O4 C9 N1 121.69(18)
O4 C9 C8 118.39(17)
N1 C9 C8 119.91(16)
N1 C10 C11 112.6(3)
N1 C10 H10A 109.1
C11 C10 H10A 109.1
N1 C10 H10B 109.1
C11 C10 H10B 109.1
H10A C10 H10B 107.8
C10 C11 H11A 109.5
C10 C11 H11B 109.5
H11A C11 H11B 109.5
C10 C11 H11C 109.5
H11A C11 H11C 109.5
H11B C11 H11C 109.5
N1 C12 C13 111.3(2)
N1 C12 H12A 109.4
C13 C12 H12A 109.4
N1 C12 H12B 109.4
C13 C12 H12B 109.4
H12A C12 H12B 108.0
C12 C13 H13A 109.5
C12 C13 H13B 109.5
H13A C13 H13B 109.5
C12 C13 H13C 109.5
H13A C13 H13C 109.5
H13B C13 H13C 109.5

loop_
_geom_bond_atom_site_label_1
_geom_bond_atom_site_label_2
_geom_bond_distance
O1 C1 1.364(2)
O1 C4 1.3693(19)
N1 C9 1.340(2)
N1 C12 1.471(3)
N1 C10 1.476(3)
C1 C2 1.329(3)
C1 H1A 0.9500
O2 C5 1.210(2)
C2 C3 1.414(3)
C2 H2A 0.9500
O3 C7 1.418(2)
O3 H3A 0.8400
C3 C4 1.344(2)
C3 H3B 0.9500
O4 C9 1.227(2)
C4 C5 1.456(2)
C5 C6 1.503(2)
C6 C7 1.512(2)
C6 H6A 0.9900
C6 H6B 0.9900
C7 C8 1.530(2)
C7 H7A 1.0000
C8 C9 1.506(3)
C8 H8A 0.9900
C8 H8B 0.9900
C10 C11 1.478(4)
C10 H10A 0.9900
C10 H10B 0.9900
C11 H11A 0.9800
C11 H11B 0.9800
C11 H11C 0.9800
C12 C13 1.514(4)
C12 H12A 0.9900
C12 H12B 0.9900
C13 H13A 0.9800
C13 H13B 0.9800
C13 H13C 0.9800
